data_9008235
loop_
_publ_author_name
'Takeuchi, Y.'
'Kudoh, Y.'
'Haga, N.'

_publ_section_title
;
 The interpretation of partial Patterson functions and its application
 to structure analyses of serandite Mn2NaHSi3O9 and banalsite BaNa2Al4Si4O16
;
_journal_name_full 'Zeitschrift fur Kristallographie'
_journal_page_first 313
_journal_page_last 336
_journal_volume 138
_journal_year 1973
_chemical_compound_source 'Tanohata mine, Japan'
_chemical_formula_sum 'H Mn2 Na O9 Si3'
_chemical_name_mineral Serandite
_space_group_IT_number 2
_symmetry_space_group_name_Hall '-P 1'
_symmetry_space_group_name_H-M 'P -1'
_cell_angle_alpha 90.53
_cell_angle_beta 94.12
_cell_angle_gamma 102.75
_cell_formula_units_Z 2
_cell_length_a 7.683
_cell_length_b 6.889
_cell_length_c 6.747
_cell_volume 347.285
_database_code_amcsd 0010758
_exptl_crystal_density_diffrn 3.463
_cod_original_formula_sum 'Mn2 Na Si3 O9 H'
_cod_database_code 9008235

loop_
_space_group_symop_operation_xyz
x,y,z
-x,-y,-z

loop_
_atom_site_aniso_label
_atom_site_aniso_U_11
_atom_site_aniso_U_22
_atom_site_aniso_U_33
_atom_site_aniso_U_12
_atom_site_aniso_U_13
_atom_site_aniso_U_23
Mn1 0.00792 0.00686 0.00596 0.00153 0.00127 0.00069
Mn2 0.00622 0.00663 0.00481 0.00229 0.00076 -0.00023
Na1 0.01075 0.01966 0.01444 0.00254 0.00255 -0.00046
Si1 0.00537 0.00343 0.00436 0.00153 -0.00076 -0.00046
Si2 0.00537 0.00411 0.00344 0.00178 0.00025 -0.00046
Si3 0.00368 0.00549 0.00344 0.00076 0.00051 0.00046
O1 0.00622 0.00960 0.01032 0.00178 0.00357 0.00114
O2 0.00764 0.00983 0.00688 0.00127 -0.00051 -0.00069
O-H3 0.01612 0.00846 0.00780 0.00737 0.00229 -0.00046
O4 0.01556 0.00731 0.00757 0.00305 0.00357 0.00000
O5 0.00707 0.01097 0.00481 0.00153 -0.00051 0.00069
O6 0.00764 0.01051 0.00665 0.00331 -0.00153 -0.00160
O7 0.00764 0.00869 0.00848 0.00203 0.00000 0.00412
O8 0.00679 0.00800 0.01101 0.00331 -0.00025 -0.00412
O9 0.01075 0.00594 0.00940 0.00203 0.00025 0.00046

loop_
_atom_site_label
_atom_site_fract_x
_atom_site_fract_y
_atom_site_fract_z
_atom_site_type_symbol
_atom_site_attached_hydrogens
Mn1 0.85270 0.59430 0.13630 Mn 0
Mn2 0.84960 0.08400 0.13320 Mn 0
Na1 0.55730 0.25470 0.35180 Na 0
Si1 0.21660 0.40250 0.34140 Si 0
Si2 0.20710 0.95260 0.35060 Si 0
Si3 0.45450 0.73880 0.14300 Si 0
O1 0.66410 0.79530 0.11470 O 0
O2 0.32360 0.70970 0.94310 O 0
O-H3 0.18090 0.49540 0.55330 O 1
O4 0.15990 0.84570 0.55670 O 0
O5 0.06090 0.39050 0.16840 O 0
O6 0.05300 0.89320 0.17270 O 0
O7 0.40770 0.53320 0.27380 O 0
O8 0.39730 0.90520 0.28790 O 0
O9 0.26130 0.19000 0.39280 O 0

loop_
_cod_changelog_entry_id
_cod_changelog_entry_author
_cod_changelog_entry_date
_cod_changelog_entry_text
1
;cod-tools version 3.8.0
Id: cif_guess_AMCSD_atom_types 9574 2023-05-10 09:00:05Z saulius
;
2023-05-10T18:51:17+03:00
;Derived atom types and hydrogen counts
from atom names that follow the AMCSD naming convention
(Wat == water, O-H == hydroxyl).
;
2
;cod-tools version 3.10.1
Id: cif_fix_AMCSD_aniso_labels 10200 2024-08-01 14:09:44Z saulius
;
2024-08-02T12:21:09+03:00
;Changed the following '_atom_site_aniso_label' values:
'OH3' -> 'O-H3'
;

loop_
_cod_related_entry_id
_cod_related_entry_database
_cod_related_entry_code
1 AMCSD 0010758
